data_4029050
loop_
_publ_author_name
'Cronk, W. Cole'
'Mukhina, Olga A.'
'Kutateladze, Andrei G.'

_publ_section_title
;
 Intramolecular Photoassisted Cycloadditions of Azaxylylenes and
 Postphotochemical Capstone Modifications via Suzuki Coupling Provide
 Access to Complex Polyheterocyclic Biaryls.
;
_journal_issue 3
_journal_name_full 'The Journal of organic chemistry'
_journal_page_first 1235
_journal_paper_doi 10.1021/jo4026447
_journal_volume 79
_journal_year 2014
_chemical_formula_moiety 'C18 H15 N O4'
_chemical_formula_sum 'C18 H15 N O4'
_chemical_formula_weight 309.31
_chemical_name_systematic
;
5-(furan-2-yl)-2-hydroxy-16-oxa-9-azatetracyclo
[11.2.1.0^3,8^.0^5,9^]hexadeca-3,5,7,14-tetraen-10-one
;
_space_group_IT_number 2
_symmetry_cell_setting triclinic
_symmetry_space_group_name_Hall '-P 1'
_symmetry_space_group_name_H-M 'P -1'
_atom_sites_solution_hydrogens geom
_atom_sites_solution_primary direct
_atom_sites_solution_secondary difmap
_audit_creation_method SHELXL-97
_cell_angle_alpha 90.117(5)
_cell_angle_beta 90.020(5)
_cell_angle_gamma 92.618(5)
_cell_formula_units_Z 4
_cell_length_a 7.6925(9)
_cell_length_b 13.0724(16)
_cell_length_c 14.1160(17)
_cell_measurement_reflns_used 9680
_cell_measurement_temperature 296(2)
_cell_measurement_theta_max 26.61
_cell_measurement_theta_min 2.65
_cell_volume 1418.0(3)
_computing_cell_refinement 'Bruker SAINT'
_computing_data_collection 'Bruker APEX2'
_computing_data_reduction 'Bruker SAINT'
_computing_molecular_graphics 'Bruker SHELXTL'
_computing_publication_material 'Bruker SHELXTL'
_computing_structure_refinement 'SHELXL-97 (Sheldrick, 2008)'
_computing_structure_solution 'SHELXS-97 (Sheldrick, 2008)'
_diffrn_ambient_temperature 296(2)
_diffrn_detector_area_resol_mean 8.33
_diffrn_measured_fraction_theta_full 0.999
_diffrn_measured_fraction_theta_max 0.999
_diffrn_measurement_device_type 'Bruker D8 APEX II Diffractometer'
_diffrn_measurement_method '\f and \w scans'
_diffrn_radiation_monochromator graphite
_diffrn_radiation_source 'fine-focus sealed tube'
_diffrn_radiation_type MoK\a
_diffrn_radiation_wavelength 0.71073
_diffrn_reflns_av_R_equivalents 0.0253
_diffrn_reflns_av_sigmaI/netI 0.0090
_diffrn_reflns_limit_h_max 9
_diffrn_reflns_limit_h_min -9
_diffrn_reflns_limit_k_max 15
_diffrn_reflns_limit_k_min -15
_diffrn_reflns_limit_l_max 16
_diffrn_reflns_limit_l_min -16
_diffrn_reflns_number 44737
_diffrn_reflns_theta_full 25.03
_diffrn_reflns_theta_max 25.03
_diffrn_reflns_theta_min 1.56
_exptl_absorpt_coefficient_mu 0.103
_exptl_absorpt_correction_T_max 0.9969
_exptl_absorpt_correction_T_min 0.9857
_exptl_absorpt_correction_type multi-scan
_exptl_crystal_colour colourless
_exptl_crystal_density_diffrn 1.449
_exptl_crystal_density_method 'not measured'
_exptl_crystal_description square
_exptl_crystal_F_000 648
_exptl_crystal_size_max 0.14
_exptl_crystal_size_mid 0.05
_exptl_crystal_size_min 0.03
_refine_diff_density_max 0.168
_refine_diff_density_min -0.230
_refine_diff_density_rms 0.048
_refine_ls_extinction_method none
_refine_ls_goodness_of_fit_ref 0.859
_refine_ls_matrix_type full
_refine_ls_number_parameters 417
_refine_ls_number_reflns 5001
_refine_ls_number_restraints 0
_refine_ls_restrained_S_all 0.859
_refine_ls_R_factor_all 0.0379
_refine_ls_R_factor_gt 0.0355
_refine_ls_shift/su_max 0.003
_refine_ls_shift/su_mean 0.000
_refine_ls_structure_factor_coef Fsqd
_refine_ls_weighting_details 'calc w=1/[\s^2^(Fo^2^)+(0.0748P)^2^+0.4882P] where P=(Fo^2^+2Fc^2^)/3'
_refine_ls_weighting_scheme calc
_refine_ls_wR_factor_gt 0.1000
_refine_ls_wR_factor_ref 0.1037
_reflns_number_gt 4591
_reflns_number_total 5001
_reflns_threshold_expression >2sigma(I)
_cod_data_source_file jo4026447_si_002.cif
_cod_data_source_block wcc33324_f39
_cod_depositor_comments
;
The following automatic conversions were performed:

'_symmetry_cell_setting' value 'Triclinic' changed to 'triclinic'
according to
/usr/data/users/saulius/automatic-downloads/current/ACS/lib/dictionaries/cif_core.dic
dictionary named 'cif_core.dic' version 2.4.2 from 2011-04-26.

Automatic conversion script
Id: cif_fix_values 2281 2013-09-26 08:29:07Z andrius 
;
_cod_original_sg_symbol_H-M 'P-1   '
_cod_database_code 4029050

loop_
_symmetry_equiv_pos_as_xyz
'x, y, z'
'-x, -y, -z'

loop_
_atom_site_label
_atom_site_type_symbol
_atom_site_fract_x
_atom_site_fract_y
_atom_site_fract_z
_atom_site_U_iso_or_equiv
_atom_site_adp_type
_atom_site_occupancy
_atom_site_symmetry_multiplicity
_atom_site_calc_flag
_atom_site_refinement_flags
O1 O 0.33004(15) 0.46673(8) 0.57030(8) 0.0532(3) Uani 1 1 d .
O2 O 0.60482(14) 0.97988(8) 0.74633(7) 0.0483(3) Uani 1 1 d .
O3 O 0.37476(12) 0.67072(7) 0.33921(7) 0.0422(2) Uani 1 1 d .
O4 O 0.68721(12) 0.74931(7) 0.42229(7) 0.0439(2) Uani 1 1 d .
H4 H 0.6684 0.6874 0.4159 0.066 Uiso 1 1 calc R
O5 O 0.16993(15) 0.53327(8) 0.07021(8) 0.0535(3) Uani 1 1 d .
O6 O 0.12529(12) 0.32926(7) -0.16080(7) 0.0425(2) Uani 1 1 d .
O7 O -0.18728(12) 0.25068(8) -0.07763(7) 0.0444(2) Uani 1 1 d .
H7 H -0.1684 0.3125 -0.0842 0.067 Uiso 1 1 calc R
O8 O -0.10466(14) 0.02018(8) 0.24644(7) 0.0499(3) Uani 1 1 d .
N1 N 0.27200(14) 0.61378(8) 0.48917(8) 0.0369(2) Uani 1 1 d .
N2 N 0.22794(14) 0.38612(8) -0.01093(8) 0.0371(3) Uani 1 1 d .
C1 C 0.1357(2) 0.54464(13) 0.35293(12) 0.0552(4) Uani 1 1 d .
H1A H 0.0107 0.5436 0.3622 0.066 Uiso 1 1 calc R
H1B H 0.1598 0.5373 0.2859 0.066 Uiso 1 1 calc R
C2 C 0.22186(17) 0.64331(11) 0.39188(9) 0.0407(3) Uani 1 1 d .
C3 C 0.34089(15) 0.68529(9) 0.55763(9) 0.0327(3) Uani 1 1 d .
C4 C 0.45087(15) 0.77058(9) 0.53410(9) 0.0325(3) Uani 1 1 d .
C5 C 0.50515(16) 0.83620(10) 0.60698(9) 0.0353(3) Uani 1 1 d .
H5 H 0.5757 0.8935 0.5919 0.042 Uiso 1 1 calc R
C6 C 0.45924(16) 0.82040(10) 0.70122(9) 0.0357(3) Uani 1 1 d .
C7 C 0.52221(17) 0.89028(10) 0.77529(9) 0.0385(3) Uani 1 1 d .
C8 C 0.5265(2) 0.88548(12) 0.87070(10) 0.0494(3) Uani 1 1 d .
H8 H 0.4786 0.8331 0.9083 0.059 Uiso 1 1 calc R
C9 C 0.6182(2) 0.97587(13) 0.90252(11) 0.0511(4) Uani 1 1 d .
H9 H 0.6434 0.9936 0.9650 0.061 Uiso 1 1 calc R
C10 C 0.27921(18) 0.51015(11) 0.49948(11) 0.0431(3) Uani 1 1 d .
C11 C 0.6611(2) 1.03012(12) 0.82619(11) 0.0503(4) Uani 1 1 d .
H11 H 0.7210 1.0935 0.8269 0.060 Uiso 1 1 calc R
C12 C 0.35244(17) 0.73453(10) 0.72277(9) 0.0388(3) Uani 1 1 d .
H12 H 0.3208 0.7214 0.7853 0.047 Uiso 1 1 calc R
C13 C 0.29364(17) 0.66918(10) 0.65214(9) 0.0376(3) Uani 1 1 d .
H13 H 0.2208 0.6130 0.6676 0.045 Uiso 1 1 calc R
C14 C 0.52732(16) 0.79728(10) 0.43661(9) 0.0358(3) Uani 1 1 d .
H14 H 0.5557 0.8711 0.4377 0.043 Uiso 1 1 calc R
C15 C 0.40683(18) 0.77819(11) 0.35244(9) 0.0398(3) Uani 1 1 d .
H15 H 0.4579 0.8092 0.2951 0.048 Uiso 1 1 calc R
C16 C 0.22883(18) 0.81718(12) 0.36969(9) 0.0436(3) Uani 1 1 d .
H16 H 0.1989 0.8851 0.3652 0.052 Uiso 1 1 calc R
C17 C 0.12243(18) 0.73953(12) 0.39224(10) 0.0444(3) Uani 1 1 d .
H17 H 0.0048 0.7435 0.4061 0.053 Uiso 1 1 calc R
C18 C 0.2160(2) 0.46009(13) 0.40930(12) 0.0581(4) Uani 1 1 d .
H18A H 0.1301 0.4053 0.4225 0.070 Uiso 1 1 calc R
H18B H 0.3119 0.4320 0.3748 0.070 Uiso 1 1 calc R
C19 C 0.22092(18) 0.48990(11) -0.00057(11) 0.0434(3) Uani 1 1 d .
C20 C 0.15896(15) 0.31471(9) 0.05762(9) 0.0329(3) Uani 1 1 d .
C21 C 0.04895(15) 0.22947(10) 0.03415(9) 0.0328(3) Uani 1 1 d .
C22 C -0.00533(16) 0.16393(10) 0.10708(9) 0.0360(3) Uani 1 1 d .
H22 H -0.0761 0.1066 0.0919 0.043 Uiso 1 1 calc R
C23 C 0.04074(16) 0.17976(10) 0.20124(9) 0.0362(3) Uani 1 1 d .
C24 C -0.02200(17) 0.10980(10) 0.27528(10) 0.0398(3) Uani 1 1 d .
C25 C -0.0260(2) 0.11442(13) 0.37071(11) 0.0513(4) Uani 1 1 d .
H25 H 0.0221 0.1668 0.4085 0.062 Uiso 1 1 calc R
C26 C -0.1177(2) 0.02403(13) 0.40258(11) 0.0529(4) Uani 1 1 d .
H26 H -0.1427 0.0064 0.4651 0.063 Uiso 1 1 calc R
C27 C -0.1606(2) -0.03009(13) 0.32624(11) 0.0519(4) Uani 1 1 d .
H27 H -0.2205 -0.0935 0.3268 0.062 Uiso 1 1 calc R
C28 C -0.02733(16) 0.20273(10) -0.06331(9) 0.0363(3) Uani 1 1 d .
H28 H -0.0557 0.1289 -0.0625 0.044 Uiso 1 1 calc R
C29 C 0.09316(18) 0.22175(11) -0.14761(9) 0.0401(3) Uani 1 1 d .
H29 H 0.0420 0.1906 -0.2050 0.048 Uiso 1 1 calc R
C30 C 0.27122(18) 0.18279(12) -0.13033(9) 0.0438(3) Uani 1 1 d .
H30 H 0.3012 0.1148 -0.1349 0.053 Uiso 1 1 calc R
C31 C 0.37739(18) 0.26039(12) -0.10782(10) 0.0443(3) Uani 1 1 d .
H31 H 0.4951 0.2564 -0.0939 0.053 Uiso 1 1 calc R
C32 C 0.27817(17) 0.35660(11) -0.10818(9) 0.0408(3) Uani 1 1 d .
C33 C 0.2840(2) 0.53979(13) -0.09098(12) 0.0584(4) Uani 1 1 d .
H33A H 0.3697 0.5947 -0.0778 0.070 Uiso 1 1 calc R
H33B H 0.1880 0.5675 -0.1256 0.070 Uiso 1 1 calc R
C34 C 0.3645(2) 0.45524(14) -0.14717(12) 0.0553(4) Uani 1 1 d .
H34A H 0.4895 0.4564 -0.1378 0.066 Uiso 1 1 calc R
H34B H 0.3406 0.4622 -0.2143 0.066 Uiso 1 1 calc R
C35 C 0.20619(17) 0.33093(10) 0.15214(9) 0.0380(3) Uani 1 1 d .
H35 H 0.2791 0.3872 0.1678 0.046 Uiso 1 1 calc R
C36 C 0.14730(17) 0.26558(10) 0.22285(9) 0.0392(3) Uani 1 1 d .
H36 H 0.1790 0.2789 0.2854 0.047 Uiso 1 1 calc R

loop_
_atom_site_aniso_label
_atom_site_aniso_U_11
_atom_site_aniso_U_22
_atom_site_aniso_U_33
_atom_site_aniso_U_23
_atom_site_aniso_U_13
_atom_site_aniso_U_12
O1 0.0612(7) 0.0346(5) 0.0638(7) 0.0040(5) 0.0034(5) 0.0026(5)
O2 0.0594(6) 0.0441(6) 0.0402(5) 0.0009(4) -0.0102(4) -0.0103(5)
O3 0.0391(5) 0.0459(6) 0.0413(5) -0.0069(4) 0.0069(4) 0.0000(4)
O4 0.0318(5) 0.0412(5) 0.0585(6) -0.0012(4) 0.0086(4) -0.0013(4)
O5 0.0612(7) 0.0348(5) 0.0646(7) -0.0043(5) -0.0037(5) 0.0029(5)
O6 0.0393(5) 0.0465(6) 0.0416(5) 0.0066(4) -0.0068(4) 0.0006(4)
O7 0.0320(5) 0.0413(5) 0.0596(6) 0.0012(5) -0.0090(4) -0.0010(4)
O8 0.0611(6) 0.0452(6) 0.0424(5) -0.0008(4) 0.0105(5) -0.0105(5)
N1 0.0357(6) 0.0339(6) 0.0407(6) -0.0014(4) 0.0009(4) -0.0028(4)
N2 0.0357(6) 0.0341(6) 0.0410(6) 0.0014(4) -0.0010(4) -0.0026(4)
C1 0.0495(8) 0.0624(10) 0.0524(9) -0.0155(7) -0.0019(7) -0.0120(7)
C2 0.0347(7) 0.0490(8) 0.0381(7) -0.0045(6) 0.0012(5) -0.0030(6)
C3 0.0299(6) 0.0308(6) 0.0374(6) 0.0006(5) -0.0003(5) 0.0021(5)
C4 0.0296(6) 0.0326(6) 0.0354(6) 0.0028(5) 0.0013(5) 0.0022(5)
C5 0.0337(6) 0.0320(6) 0.0399(7) 0.0032(5) -0.0004(5) -0.0028(5)
C6 0.0346(6) 0.0356(7) 0.0372(7) 0.0022(5) -0.0029(5) 0.0047(5)
C7 0.0378(7) 0.0377(7) 0.0401(7) 0.0017(5) -0.0023(5) 0.0043(5)
C8 0.0566(9) 0.0525(9) 0.0392(7) 0.0006(6) 0.0013(6) 0.0015(7)
C9 0.0534(9) 0.0606(10) 0.0396(7) -0.0122(7) -0.0069(6) 0.0071(7)
C10 0.0386(7) 0.0350(7) 0.0554(8) -0.0043(6) 0.0083(6) -0.0040(5)
C11 0.0536(9) 0.0479(8) 0.0489(8) -0.0078(6) -0.0140(7) -0.0033(7)
C12 0.0429(7) 0.0399(7) 0.0335(6) 0.0057(5) 0.0022(5) 0.0022(6)
C13 0.0376(7) 0.0336(7) 0.0414(7) 0.0059(5) 0.0039(5) -0.0022(5)
C14 0.0349(6) 0.0325(6) 0.0399(7) 0.0023(5) 0.0069(5) -0.0008(5)
C15 0.0428(7) 0.0423(7) 0.0344(6) 0.0031(5) 0.0064(5) 0.0021(6)
C16 0.0448(8) 0.0505(8) 0.0363(7) 0.0048(6) -0.0002(6) 0.0109(6)
C17 0.0346(7) 0.0616(9) 0.0376(7) -0.0001(6) -0.0011(5) 0.0079(6)
C18 0.0604(10) 0.0452(9) 0.0676(10) -0.0162(7) 0.0048(8) -0.0111(7)
C19 0.0384(7) 0.0354(7) 0.0558(8) 0.0041(6) -0.0082(6) -0.0039(5)
C20 0.0304(6) 0.0304(6) 0.0380(6) -0.0005(5) 0.0002(5) 0.0020(5)
C21 0.0294(6) 0.0328(6) 0.0363(6) -0.0029(5) -0.0009(5) 0.0022(5)
C22 0.0341(6) 0.0323(6) 0.0411(7) -0.0030(5) 0.0008(5) -0.0029(5)
C23 0.0351(6) 0.0360(7) 0.0377(7) -0.0017(5) 0.0035(5) 0.0047(5)
C24 0.0394(7) 0.0390(7) 0.0415(7) -0.0016(5) 0.0031(5) 0.0046(5)
C25 0.0591(9) 0.0540(9) 0.0406(8) -0.0010(6) -0.0004(6) 0.0012(7)
C26 0.0562(9) 0.0617(10) 0.0412(8) 0.0126(7) 0.0075(7) 0.0072(7)
C27 0.0557(9) 0.0490(9) 0.0504(8) 0.0080(7) 0.0148(7) -0.0034(7)
C28 0.0347(6) 0.0329(6) 0.0410(7) -0.0022(5) -0.0066(5) -0.0008(5)
C29 0.0429(7) 0.0424(7) 0.0349(7) -0.0030(5) -0.0067(5) 0.0021(6)
C30 0.0440(7) 0.0508(8) 0.0374(7) -0.0048(6) 0.0005(6) 0.0110(6)
C31 0.0349(7) 0.0614(9) 0.0372(7) -0.0002(6) 0.0011(5) 0.0085(6)
C32 0.0345(7) 0.0494(8) 0.0381(7) 0.0044(6) -0.0010(5) -0.0029(6)
C33 0.0606(10) 0.0459(9) 0.0675(10) 0.0162(7) -0.0048(8) -0.0110(7)
C34 0.0491(8) 0.0631(10) 0.0525(9) 0.0157(7) 0.0013(7) -0.0114(7)
C35 0.0377(7) 0.0336(7) 0.0421(7) -0.0058(5) -0.0034(5) -0.0022(5)
C36 0.0435(7) 0.0401(7) 0.0339(6) -0.0060(5) -0.0017(5) 0.0026(6)

loop_
_atom_type_symbol
_atom_type_description
_atom_type_scat_dispersion_real
_atom_type_scat_dispersion_imag
_atom_type_scat_source
C C 0.0033 0.0016 'International Tables Vol C Tables 4.2.6.8 and 6.1.1.4'
H H 0.0000 0.0000 'International Tables Vol C Tables 4.2.6.8 and 6.1.1.4'
N N 0.0061 0.0033 'International Tables Vol C Tables 4.2.6.8 and 6.1.1.4'
O O 0.0106 0.0060 'International Tables Vol C Tables 4.2.6.8 and 6.1.1.4'

loop_
_geom_angle_atom_site_label_1
_geom_angle_atom_site_label_2
_geom_angle_atom_site_label_3
_geom_angle
C11 O2 C7 106.76(11)
C2 O3 C15 106.50(10)
C14 O4 H4 109.5
C32 O6 C29 106.38(10)
C28 O7 H7 109.5
C27 O8 C24 106.97(12)
C10 N1 C3 123.03(11)
C10 N1 C2 112.42(11)
C3 N1 C2 123.25(11)
C19 N2 C20 123.07(11)
C19 N2 C32 112.22(11)
C20 N2 C32 123.44(11)
C18 C1 C2 104.59(12)
C18 C1 H1A 110.8
C2 C1 H1A 110.8
C18 C1 H1B 110.8
C2 C1 H1B 110.8
H1A C1 H1B 108.9
O3 C2 N1 109.16(10)
O3 C2 C17 103.69(11)
N1 C2 C17 111.40(11)
O3 C2 C1 110.34(11)
N1 C2 C1 102.73(12)
C17 C2 C1 119.40(13)
C13 C3 C4 119.28(12)
C13 C3 N1 117.41(11)
C4 C3 N1 123.31(11)
C5 C4 C3 117.75(11)
C5 C4 C14 114.97(11)
C3 C4 C14 127.19(11)
C4 C5 C6 123.26(12)
C4 C5 H5 118.4
C6 C5 H5 118.4
C5 C6 C12 117.82(12)
C5 C6 C7 121.21(12)
C12 C6 C7 120.96(12)
C8 C7 O2 109.17(12)
C8 C7 C6 134.02(13)
O2 C7 C6 116.71(11)
C7 C8 C9 106.70(14)
C7 C8 H8 126.6
C9 C8 H8 126.6
C11 C9 C8 106.94(13)
C11 C9 H9 126.5
C8 C9 H9 126.5
O1 C10 N1 125.24(13)
O1 C10 C18 126.50(14)
N1 C10 C18 108.26(13)
C9 C11 O2 110.43(14)
C9 C11 H11 124.8
O2 C11 H11 124.8
C13 C12 C6 120.40(12)
C13 C12 H12 119.8
C6 C12 H12 119.8
C12 C13 C3 121.48(12)
C12 C13 H13 119.3
C3 C13 H13 119.3
O4 C14 C15 110.53(11)
O4 C14 C4 110.98(10)
C15 C14 C4 116.11(11)
O4 C14 H14 106.2
C15 C14 H14 106.2
C4 C14 H14 106.2
O3 C15 C16 103.62(11)
O3 C15 C14 109.81(11)
C16 C15 C14 112.11(11)
O3 C15 H15 110.4
C16 C15 H15 110.4
C14 C15 H15 110.4
C17 C16 C15 108.81(13)
C17 C16 H16 125.6
C15 C16 H16 125.6
C16 C17 C2 108.87(12)
C16 C17 H17 125.6
C2 C17 H17 125.6
C10 C18 C1 105.22(13)
C10 C18 H18A 110.7
C1 C18 H18A 110.7
C10 C18 H18B 110.7
C1 C18 H18B 110.7
H18A C18 H18B 108.8
O5 C19 N2 125.05(13)
O5 C19 C33 126.64(14)
N2 C19 C33 108.31(13)
C35 C20 C21 119.11(12)
C35 C20 N2 117.53(11)
C21 C20 N2 123.36(11)
C22 C21 C20 117.82(11)
C22 C21 C28 115.10(11)
C20 C21 C28 127.00(12)
C23 C22 C21 123.35(12)
C23 C22 H22 118.3
C21 C22 H22 118.3
C22 C23 C36 117.72(12)
C22 C23 C24 121.27(12)
C36 C23 C24 121.01(12)
C25 C24 O8 108.84(13)
C25 C24 C23 134.17(14)
O8 C24 C23 116.89(12)
C24 C25 C26 106.98(14)
C24 C25 H25 126.5
C26 C25 H25 126.5
C27 C26 C25 106.74(14)
C27 C26 H26 126.6
C25 C26 H26 126.6
C26 C27 O8 110.45(14)
C26 C27 H27 124.8
O8 C27 H27 124.8
O7 C28 C29 110.44(11)
O7 C28 C21 111.01(10)
C29 C28 C21 116.20(11)
O7 C28 H28 106.2
C29 C28 H28 106.2
C21 C28 H28 106.2
O6 C29 C30 103.63(11)
O6 C29 C28 109.94(11)
C30 C29 C28 112.01(11)
O6 C29 H29 110.4
C30 C29 H29 110.4
C28 C29 H29 110.4
C31 C30 C29 108.78(13)
C31 C30 H30 125.6
C29 C30 H30 125.6
C30 C31 C32 108.93(12)
C30 C31 H31 125.5
C32 C31 H31 125.5
O6 C32 N2 109.03(10)
O6 C32 C31 103.79(11)
N2 C32 C31 111.26(11)
O6 C32 C34 110.24(11)
N2 C32 C34 102.95(12)
C31 C32 C34 119.42(13)
C19 C33 C34 105.17(13)
C19 C33 H33A 110.7
C34 C33 H33A 110.7
C19 C33 H33B 110.7
C34 C33 H33B 110.7
H33A C33 H33B 108.8
C33 C34 C32 104.51(12)
C33 C34 H34A 110.8
C32 C34 H34A 110.8
C33 C34 H34B 110.8
C32 C34 H34B 110.8
H34A C34 H34B 108.9
C36 C35 C20 121.55(12)
C36 C35 H35 119.2
C20 C35 H35 119.2
C35 C36 C23 120.43(12)
C35 C36 H36 119.8
C23 C36 H36 119.8

loop_
_geom_bond_atom_site_label_1
_geom_bond_atom_site_label_2
_geom_bond_distance
O1 C10 1.2235(19)
O2 C11 1.3638(17)
O2 C7 1.3700(17)
O3 C2 1.4239(16)
O3 C15 1.4271(17)
O4 C14 1.4202(15)
O4 H4 0.8200
O5 C19 1.2215(19)
O6 C32 1.4222(16)
O6 C29 1.4284(17)
O7 C28 1.4208(15)
O7 H7 0.8200
O8 C27 1.3651(18)
O8 C24 1.3684(17)
N1 C10 1.3664(18)
N1 C3 1.4280(16)
N1 C2 1.4831(17)
N2 C19 1.3677(18)
N2 C20 1.4312(16)
N2 C32 1.4813(17)
C1 C18 1.517(3)
C1 C2 1.525(2)
C1 H1A 0.9700
C1 H1B 0.9700
C2 C17 1.502(2)
C3 C13 1.3966(18)
C3 C4 1.4088(18)
C4 C5 1.3899(18)
C4 C14 1.5315(17)
C5 C6 1.3900(18)
C5 H5 0.9300
C6 C12 1.3946(19)
C6 C7 1.4552(19)
C7 C8 1.349(2)
C8 C9 1.420(2)
C8 H8 0.9300
C9 C11 1.325(2)
C9 H9 0.9300
C10 C18 1.501(2)
C11 H11 0.9300
C12 C13 1.3746(19)
C12 H12 0.9300
C13 H13 0.9300
C14 C15 1.5198(19)
C14 H14 0.9800
C15 C16 1.5025(19)
C15 H15 0.9800
C16 C17 1.314(2)
C16 H16 0.9300
C17 H17 0.9300
C18 H18A 0.9700
C18 H18B 0.9700
C19 C33 1.505(2)
C20 C35 1.3959(18)
C20 C21 1.4070(18)
C21 C22 1.3927(18)
C21 C28 1.5290(17)
C22 C23 1.3881(18)
C22 H22 0.9300
C23 C36 1.3921(19)
C23 C24 1.4580(19)
C24 C25 1.349(2)
C25 C26 1.422(2)
C25 H25 0.9300
C26 C27 1.321(2)
C26 H26 0.9300
C27 H27 0.9300
C28 C29 1.5224(19)
C28 H28 0.9800
C29 C30 1.5030(19)
C29 H29 0.9800
C30 C31 1.311(2)
C30 H30 0.9300
C31 C32 1.501(2)
C31 H31 0.9300
C32 C34 1.527(2)
C33 C34 1.514(3)
C33 H33A 0.9700
C33 H33B 0.9700
C34 H34A 0.9700
C34 H34B 0.9700
C35 C36 1.3784(19)
C35 H35 0.9300
C36 H36 0.9300
